data_4079470
loop_
_publ_author_name
'Nekoueishahraki, Bijan'
'Samuel, Prinson P.'
'Roesky, Herbert W.'
'Stern, Daniel'
'Matussek, Julia'
'Stalke, Dietmar'

_publ_section_title
;
 Organobismuth(III) and Dibismuthine Complexes Bearing
 N,N&#x2032;-Disubstituted 1,8-Diaminonaphthalene Ligand: Synthesis,
 Structure, and Reactivity
;
_journal_issue 18
_journal_name_full Organometallics
_journal_page_first 6697
_journal_paper_doi 10.1021/om300758s
_journal_volume 31
_journal_year 2012
_chemical_formula_sum 'C24 H29 Bi N2 Si2'
_chemical_formula_weight 610.65
_chemical_name_systematic
; 
 ? 
;
_space_group_IT_number 14
_symmetry_cell_setting monoclinic
_symmetry_space_group_name_Hall '-P 2ybc'
_symmetry_space_group_name_H-M 'P 1 21/c 1'
_atom_sites_solution_hydrogens geom
_atom_sites_solution_primary direct
_atom_sites_solution_secondary difmap
_audit_creation_method SHELXL-97
_cell_angle_alpha 90.00
_cell_angle_beta 103.1330(10)
_cell_angle_gamma 90.00
_cell_formula_units_Z 8
_cell_length_a 14.7574(9)
_cell_length_b 12.9220(8)
_cell_length_c 26.8696(17)
_cell_measurement_reflns_used 9901
_cell_measurement_temperature 100(2)
_cell_measurement_theta_max 27.191
_cell_measurement_theta_min 2.367
_cell_volume 4989.9(5)
_computing_cell_refinement 'SAINT V7.46A'
_computing_data_collection 'APEX2 v2.2-0'
_computing_data_reduction 'SAINT V7.46A'
_computing_molecular_graphics 'XP in SHELXTL v6.10'
_computing_publication_material 'XP in SHELXTL v6.10'
_computing_structure_refinement 'SHELXL in SHELXTL v6.10'
_computing_structure_solution 'SHELXS in SHELXTL v6.10'
_diffrn_ambient_temperature 100(2)
_diffrn_measured_fraction_theta_full 0.997
_diffrn_measured_fraction_theta_max 0.997
_diffrn_measurement_device_type 'Bruker Smart APEX with D8 Goniometer'
_diffrn_measurement_method 'omega scans'
_diffrn_radiation_monochromator 'INCOATEC Quazar mirror optics'
_diffrn_radiation_source 'INCOATEC Mo micro source'
_diffrn_radiation_type MoK\a
_diffrn_radiation_wavelength 0.71073
_diffrn_reflns_av_R_equivalents 0.0364
_diffrn_reflns_av_sigmaI/netI 0.0204
_diffrn_reflns_limit_h_max 18
_diffrn_reflns_limit_h_min -18
_diffrn_reflns_limit_k_max 16
_diffrn_reflns_limit_k_min 0
_diffrn_reflns_limit_l_max 34
_diffrn_reflns_limit_l_min 0
_diffrn_reflns_number 82856
_diffrn_reflns_theta_full 27.21
_diffrn_reflns_theta_max 27.21
_diffrn_reflns_theta_min 1.42
_exptl_absorpt_coefficient_mu 7.175
_exptl_absorpt_correction_T_max 0.4302
_exptl_absorpt_correction_T_min 0.2544
_exptl_absorpt_correction_type empirical
_exptl_absorpt_process_details SADABS-2008/1
_exptl_crystal_colour orange
_exptl_crystal_density_diffrn 1.626
_exptl_crystal_density_method 'not measured'
_exptl_crystal_description plate
_exptl_crystal_F_000 2384
_exptl_crystal_size_max 0.25
_exptl_crystal_size_mid 0.2
_exptl_crystal_size_min 0.1
_refine_diff_density_max 1.544
_refine_diff_density_min -0.975
_refine_diff_density_rms 0.083
_refine_ls_extinction_method none
_refine_ls_goodness_of_fit_ref 1.053
_refine_ls_hydrogen_treatment constr
_refine_ls_matrix_type full
_refine_ls_number_parameters 535
_refine_ls_number_reflns 11106
_refine_ls_number_restraints 0
_refine_ls_restrained_S_all 1.053
_refine_ls_R_factor_all 0.0228
_refine_ls_R_factor_gt 0.0201
_refine_ls_shift/su_max 0.004
_refine_ls_shift/su_mean 0.000
_refine_ls_structure_factor_coef Fsqd
_refine_ls_weighting_details 'calc w=1/[\s^2^(Fo^2^)+(0.0151P)^2^+7.3286P] where P=(Fo^2^+2Fc^2^)/3'
_refine_ls_weighting_scheme calc
_refine_ls_wR_factor_gt 0.0460
_refine_ls_wR_factor_ref 0.0468
_reflns_number_gt 10269
_reflns_number_total 11106
_reflns_threshold_expression >2sigma(I)
_cod_data_source_file om300758s_si_002.cif
_cod_data_source_block 3
_cod_original_sg_symbol_H-M P2(1)/c
_cod_database_code 4079470

loop_
_symmetry_equiv_pos_as_xyz
'x, y, z'
'-x, y+1/2, -z+1/2'
'-x, -y, -z'
'x, -y-1/2, z-1/2'

loop_
_atom_site_label
_atom_site_type_symbol
_atom_site_fract_x
_atom_site_fract_y
_atom_site_fract_z
_atom_site_U_iso_or_equiv
_atom_site_adp_type
_atom_site_occupancy
_atom_site_symmetry_multiplicity
_atom_site_calc_flag
_atom_site_refinement_flags
Bi1 Bi 0.238600(6) 0.101557(7) 0.323670(3) 0.01666(3) Uani 1 1 d .
Bi2 Bi 0.259467(6) 0.886743(8) 0.168347(4) 0.02077(3) Uani 1 1 d .
Si1 Si 0.28960(6) 0.66904(7) 0.10598(3) 0.0348(2) Uani 1 1 d .
Si2 Si 0.35189(5) 1.04268(6) 0.09162(3) 0.02320(15) Uani 1 1 d .
Si3 Si 0.12614(6) -0.04218(6) 0.39614(3) 0.03113(18) Uani 1 1 d .
Si4 Si 0.24580(6) 0.30951(6) 0.39804(3) 0.02597(16) Uani 1 1 d .
N1 N 0.33141(15) 0.74673(18) 0.15880(8) 0.0235(5) Uani 1 1 d .
N2 N 0.37232(14) 0.96238(17) 0.14490(8) 0.0214(4) Uani 1 1 d .
N3 N 0.11655(15) 0.05175(17) 0.34892(8) 0.0227(5) Uani 1 1 d .
N4 N 0.19546(14) 0.25369(16) 0.33958(8) 0.0188(4) Uani 1 1 d .
C1 C 0.42614(18) 0.7439(2) 0.18531(9) 0.0217(5) Uani 1 1 d .
C2 C 0.4608(2) 0.6505(2) 0.20644(11) 0.0292(6) Uani 1 1 d .
H2 H 0.4204 0.5924 0.2022 0.035 Uiso 1 1 calc R
C3 C 0.5530(2) 0.6377(2) 0.23382(11) 0.0337(7) Uani 1 1 d .
H3 H 0.5742 0.5720 0.2476 0.040 Uiso 1 1 calc R
C4 C 0.6122(2) 0.7204(2) 0.24056(11) 0.0299(6) Uani 1 1 d .
H4 H 0.6745 0.7120 0.2594 0.036 Uiso 1 1 calc R
C5 C 0.58194(18) 0.8180(2) 0.21990(10) 0.0241(6) Uani 1 1 d .
C6 C 0.64752(19) 0.8998(2) 0.22647(11) 0.0290(6) Uani 1 1 d .
H6 H 0.7097 0.8881 0.2448 0.035 Uiso 1 1 calc R
C7 C 0.62195(19) 0.9947(2) 0.20669(11) 0.0300(6) Uani 1 1 d .
H7 H 0.6664 1.0491 0.2109 0.036 Uiso 1 1 calc R
C8 C 0.53007(19) 1.0126(2) 0.18010(10) 0.0267(6) Uani 1 1 d .
H8 H 0.5132 1.0799 0.1671 0.032 Uiso 1 1 calc R
C9 C 0.46292(17) 0.9356(2) 0.17210(9) 0.0199(5) Uani 1 1 d .
C10 C 0.48792(17) 0.8330(2) 0.19169(9) 0.0198(5) Uani 1 1 d .
C11 C 0.1664(2) 0.7079(3) 0.07918(13) 0.0459(9) Uani 1 1 d .
H11A H 0.1302 0.6987 0.1052 0.069 Uiso 1 1 calc R
H11B H 0.1400 0.6647 0.0494 0.069 Uiso 1 1 calc R
H11C H 0.1643 0.7807 0.0688 0.069 Uiso 1 1 calc R
C12 C 0.2871(2) 0.5268(3) 0.11765(15) 0.0463(9) Uani 1 1 d .
H12A H 0.3507 0.5016 0.1307 0.069 Uiso 1 1 calc R
H12B H 0.2594 0.4913 0.0856 0.069 Uiso 1 1 calc R
H12C H 0.2499 0.5128 0.1428 0.069 Uiso 1 1 calc R
C13 C 0.3642(3) 0.6932(4) 0.05965(13) 0.0661(14) Uani 1 1 d .
H13A H 0.3522 0.7629 0.0454 0.099 Uiso 1 1 calc R
H13B H 0.3497 0.6421 0.0320 0.099 Uiso 1 1 calc R
H13C H 0.4299 0.6871 0.0772 0.099 Uiso 1 1 calc R
C14 C 0.23383(19) 1.0076(2) 0.05262(10) 0.0301(6) Uani 1 1 d .
H14A H 0.2334 0.9345 0.0427 0.045 Uiso 1 1 calc R
H14B H 0.2191 1.0508 0.0219 0.045 Uiso 1 1 calc R
H14C H 0.1873 1.0189 0.0729 0.045 Uiso 1 1 calc R
C15 C 0.4388(2) 1.0141(3) 0.05239(11) 0.0333(7) Uani 1 1 d .
H15A H 0.5017 1.0270 0.0729 0.050 Uiso 1 1 calc R
H15B H 0.4269 1.0589 0.0222 0.050 Uiso 1 1 calc R
H15C H 0.4332 0.9415 0.0416 0.050 Uiso 1 1 calc R
C16 C 0.3533(2) 1.1836(2) 0.10759(12) 0.0334(7) Uani 1 1 d .
H16A H 0.3164 1.1954 0.1331 0.050 Uiso 1 1 calc R
H16B H 0.3266 1.2232 0.0766 0.050 Uiso 1 1 calc R
H16C H 0.4175 1.2060 0.1214 0.050 Uiso 1 1 calc R
C17 C 0.32761(18) 0.8872(2) 0.25065(10) 0.0215(5) Uani 1 1 d .
C18 C 0.35960(18) 0.8726(2) 0.29540(10) 0.0204(5) Uani 1 1 d .
C19 C 0.39922(18) 0.8565(2) 0.34874(10) 0.0241(6) Uani 1 1 d .
C20 C 0.46081(19) 0.9289(3) 0.37653(11) 0.0304(6) Uani 1 1 d .
H20 H 0.4775 0.9886 0.3600 0.036 Uiso 1 1 calc R
C21 C 0.4975(2) 0.9137(3) 0.42827(12) 0.0428(8) Uani 1 1 d .
H21 H 0.5391 0.9632 0.4471 0.051 Uiso 1 1 calc R
C22 C 0.4738(2) 0.8268(3) 0.45266(12) 0.0454(9) Uani 1 1 d .
H22 H 0.4993 0.8168 0.4881 0.054 Uiso 1 1 calc R
C23 C 0.4136(3) 0.7554(3) 0.42551(13) 0.0430(9) Uani 1 1 d .
H23 H 0.3978 0.6957 0.4424 0.052 Uiso 1 1 calc R
C24 C 0.3755(2) 0.7688(2) 0.37368(11) 0.0324(7) Uani 1 1 d .
H24 H 0.3336 0.7189 0.3553 0.039 Uiso 1 1 calc R
C25 C 0.03204(19) 0.0993(2) 0.32515(10) 0.0229(5) Uani 1 1 d .
C26 C -0.0496(2) 0.0413(2) 0.31622(11) 0.0315(6) Uani 1 1 d .
H26 H -0.0466 -0.0286 0.3275 0.038 Uiso 1 1 calc R
C27 C -0.1361(2) 0.0817(3) 0.29126(12) 0.0364(7) Uani 1 1 d .
H27 H -0.1902 0.0396 0.2864 0.044 Uiso 1 1 calc R
C28 C -0.1432(2) 0.1809(3) 0.27393(11) 0.0355(7) Uani 1 1 d .
H28 H -0.2016 0.2069 0.2560 0.043 Uiso 1 1 calc R
C29 C -0.06470(19) 0.2445(2) 0.28247(10) 0.0282(6) Uani 1 1 d .
C30 C -0.0748(2) 0.3495(3) 0.26614(11) 0.0336(7) Uani 1 1 d .
H30 H -0.1345 0.3741 0.2491 0.040 Uiso 1 1 calc R
C31 C -0.0021(2) 0.4148(2) 0.27423(12) 0.0345(7) Uani 1 1 d .
H31 H -0.0109 0.4853 0.2642 0.041 Uiso 1 1 calc R
C32 C 0.0866(2) 0.3784(2) 0.29754(11) 0.0284(6) Uani 1 1 d .
H32 H 0.1380 0.4242 0.3014 0.034 Uiso 1 1 calc R
C33 C 0.10192(18) 0.2781(2) 0.31520(9) 0.0205(5) Uani 1 1 d .
C34 C 0.02567(18) 0.2056(2) 0.30839(9) 0.0221(5) Uani 1 1 d .
C35 C 0.1119(3) -0.1768(2) 0.37061(14) 0.0450(9) Uani 1 1 d .
H35A H 0.0514 -0.1834 0.3465 0.068 Uiso 1 1 calc R
H35B H 0.1152 -0.2256 0.3989 0.068 Uiso 1 1 calc R
H35C H 0.1616 -0.1922 0.3530 0.068 Uiso 1 1 calc R
C36 C 0.0421(2) -0.0145(3) 0.43724(13) 0.0396(8) Uani 1 1 d .
H36A H 0.0469 0.0584 0.4475 0.059 Uiso 1 1 calc R
H36B H 0.0568 -0.0584 0.4678 0.059 Uiso 1 1 calc R
H36C H -0.0214 -0.0292 0.4180 0.059 Uiso 1 1 calc R
C37 C 0.2460(2) -0.0307(3) 0.43706(12) 0.0438(8) Uani 1 1 d .
H37A H 0.2916 -0.0397 0.4160 0.066 Uiso 1 1 calc R
H37B H 0.2555 -0.0842 0.4636 0.066 Uiso 1 1 calc R
H37C H 0.2539 0.0378 0.4531 0.066 Uiso 1 1 calc R
C38 C 0.1775(3) 0.2723(3) 0.44584(12) 0.0425(8) Uani 1 1 d .
H38A H 0.1168 0.3069 0.4375 0.064 Uiso 1 1 calc R
H38B H 0.2114 0.2932 0.4801 0.064 Uiso 1 1 calc R
H38C H 0.1683 0.1971 0.4450 0.064 Uiso 1 1 calc R
C39 C 0.2537(2) 0.4535(2) 0.39802(13) 0.0406(8) Uani 1 1 d .
H39A H 0.2898 0.4754 0.3734 0.061 Uiso 1 1 calc R
H39B H 0.2845 0.4776 0.4323 0.061 Uiso 1 1 calc R
H39C H 0.1910 0.4830 0.3884 0.061 Uiso 1 1 calc R
C40 C 0.3675(2) 0.2583(3) 0.41642(12) 0.0417(8) Uani 1 1 d .
H40A H 0.3659 0.1838 0.4230 0.063 Uiso 1 1 calc R
H40B H 0.4014 0.2937 0.4473 0.063 Uiso 1 1 calc R
H40C H 0.3990 0.2706 0.3885 0.063 Uiso 1 1 calc R
C41 C 0.16589(17) 0.11443(19) 0.24235(10) 0.0196(5) Uani 1 1 d .
C42 C 0.13269(18) 0.1235(2) 0.19731(10) 0.0206(5) Uani 1 1 d .
C43 C 0.09110(18) 0.1355(2) 0.14346(10) 0.0237(5) Uani 1 1 d .
C44 C 0.1135(2) 0.2207(2) 0.11658(11) 0.0309(6) Uani 1 1 d .
H44 H 0.1557 0.2716 0.1337 0.037 Uiso 1 1 calc R
C45 C 0.0740(2) 0.2310(3) 0.06469(12) 0.0388(8) Uani 1 1 d .
H45 H 0.0898 0.2887 0.0465 0.047 Uiso 1 1 calc R
C46 C 0.0123(2) 0.1585(3) 0.03950(11) 0.0433(9) Uani 1 1 d .
H46 H -0.0144 0.1662 0.0040 0.052 Uiso 1 1 calc R
C47 C -0.0111(2) 0.0743(3) 0.06573(12) 0.0397(8) Uani 1 1 d .
H47 H -0.0542 0.0245 0.0482 0.048 Uiso 1 1 calc R
C48 C 0.02811(19) 0.0619(3) 0.11745(11) 0.0298(6) Uani 1 1 d .
H48 H 0.0122 0.0036 0.1352 0.036 Uiso 1 1 calc R

loop_
_atom_site_aniso_label
_atom_site_aniso_U_11
_atom_site_aniso_U_22
_atom_site_aniso_U_33
_atom_site_aniso_U_23
_atom_site_aniso_U_13
_atom_site_aniso_U_12
Bi1 0.01490(5) 0.02121(5) 0.01375(5) 0.00078(3) 0.00300(3) 0.00323(3)
Bi2 0.01248(5) 0.03331(6) 0.01595(5) 0.00420(4) 0.00204(3) -0.00105(4)
Si1 0.0319(4) 0.0508(5) 0.0234(4) -0.0143(4) 0.0097(3) -0.0200(4)
Si2 0.0196(4) 0.0316(4) 0.0191(3) 0.0081(3) 0.0059(3) 0.0034(3)
Si3 0.0421(5) 0.0276(4) 0.0303(4) 0.0097(3) 0.0220(4) 0.0087(3)
Si4 0.0289(4) 0.0303(4) 0.0188(4) -0.0067(3) 0.0056(3) -0.0049(3)
N1 0.0214(11) 0.0297(12) 0.0188(11) -0.0011(9) 0.0031(9) -0.0050(9)
N2 0.0153(10) 0.0303(12) 0.0182(11) 0.0066(9) 0.0031(8) 0.0019(9)
N3 0.0238(12) 0.0243(11) 0.0229(11) 0.0028(9) 0.0111(9) 0.0012(9)
N4 0.0171(10) 0.0227(11) 0.0162(10) -0.0027(8) 0.0027(8) 0.0012(8)
C1 0.0239(13) 0.0290(13) 0.0129(11) -0.0026(10) 0.0055(10) 0.0018(11)
C2 0.0389(17) 0.0247(14) 0.0249(14) -0.0016(11) 0.0090(12) 0.0009(12)
C3 0.0422(18) 0.0340(16) 0.0261(15) 0.0030(12) 0.0103(13) 0.0178(14)
C4 0.0243(14) 0.0438(17) 0.0218(14) 0.0003(12) 0.0057(11) 0.0157(13)
C5 0.0189(13) 0.0372(15) 0.0169(12) -0.0022(11) 0.0057(10) 0.0049(11)
C6 0.0127(13) 0.0493(18) 0.0238(14) -0.0042(12) 0.0017(10) 0.0000(12)
C7 0.0174(14) 0.0444(17) 0.0274(15) -0.0028(13) 0.0036(11) -0.0076(12)
C8 0.0225(14) 0.0330(15) 0.0248(14) 0.0037(11) 0.0057(11) -0.0025(11)
C9 0.0158(12) 0.0290(13) 0.0152(12) 0.0005(10) 0.0043(9) 0.0009(10)
C10 0.0180(12) 0.0285(13) 0.0140(11) -0.0009(10) 0.0057(9) 0.0027(10)
C11 0.042(2) 0.058(2) 0.0303(17) -0.0030(15) -0.0073(14) -0.0224(17)
C12 0.0398(19) 0.0454(19) 0.058(2) -0.0278(17) 0.0207(17) -0.0125(15)
C13 0.061(3) 0.114(4) 0.0299(18) -0.032(2) 0.0251(18) -0.048(3)
C14 0.0259(15) 0.0433(17) 0.0200(13) 0.0103(12) 0.0029(11) 0.0047(12)
C15 0.0314(16) 0.0474(18) 0.0244(15) 0.0067(13) 0.0129(12) 0.0018(13)
C16 0.0294(16) 0.0346(16) 0.0362(17) 0.0088(13) 0.0071(13) 0.0057(13)
C17 0.0194(13) 0.0252(13) 0.0209(13) -0.0005(10) 0.0070(10) 0.0001(10)
C18 0.0171(12) 0.0222(12) 0.0230(13) 0.0002(10) 0.0068(10) 0.0022(10)
C19 0.0225(13) 0.0334(14) 0.0175(13) 0.0021(11) 0.0069(10) 0.0104(11)
C20 0.0234(14) 0.0461(17) 0.0208(14) 0.0035(12) 0.0034(11) 0.0045(12)
C21 0.0313(17) 0.074(2) 0.0202(15) -0.0027(15) -0.0002(13) 0.0102(16)
C22 0.0393(19) 0.078(3) 0.0199(15) 0.0121(16) 0.0080(13) 0.0293(18)
C23 0.056(2) 0.0473(19) 0.0334(17) 0.0211(15) 0.0254(16) 0.0283(17)
C24 0.0382(17) 0.0339(16) 0.0294(15) 0.0077(12) 0.0167(13) 0.0138(13)
C25 0.0212(13) 0.0316(14) 0.0182(13) -0.0052(10) 0.0092(10) -0.0009(11)
C26 0.0298(16) 0.0352(16) 0.0323(16) -0.0066(13) 0.0132(13) -0.0064(12)
C27 0.0179(14) 0.059(2) 0.0345(17) -0.0169(15) 0.0098(12) -0.0096(14)
C28 0.0191(14) 0.058(2) 0.0285(15) -0.0109(14) 0.0031(12) 0.0052(13)
C29 0.0212(14) 0.0463(17) 0.0181(13) -0.0024(12) 0.0065(11) 0.0070(12)
C30 0.0308(16) 0.0501(19) 0.0196(14) 0.0063(13) 0.0050(12) 0.0224(14)
C31 0.0392(18) 0.0385(16) 0.0301(16) 0.0130(13) 0.0170(13) 0.0173(14)
C32 0.0307(16) 0.0304(15) 0.0267(14) 0.0051(11) 0.0121(12) 0.0076(12)
C33 0.0206(13) 0.0280(13) 0.0141(12) -0.0008(10) 0.0068(10) 0.0056(10)
C34 0.0193(13) 0.0328(14) 0.0149(12) -0.0022(10) 0.0053(10) 0.0048(11)
C35 0.060(2) 0.0278(16) 0.059(2) 0.0092(15) 0.0386(19) 0.0055(15)
C36 0.054(2) 0.0381(17) 0.0357(17) 0.0089(14) 0.0290(16) 0.0065(15)
C37 0.047(2) 0.058(2) 0.0274(16) 0.0187(15) 0.0111(14) 0.0226(17)
C38 0.066(2) 0.0424(18) 0.0255(16) -0.0122(14) 0.0233(16) -0.0143(16)
C39 0.053(2) 0.0341(17) 0.0378(18) -0.0144(14) 0.0168(16) -0.0129(15)
C40 0.0329(17) 0.057(2) 0.0293(16) -0.0084(15) -0.0062(13) -0.0063(15)
C41 0.0165(12) 0.0253(13) 0.0169(12) -0.0004(10) 0.0037(10) -0.0027(10)
C42 0.0164(12) 0.0247(13) 0.0211(13) -0.0007(10) 0.0052(10) 0.0003(10)
C43 0.0178(13) 0.0349(14) 0.0182(13) 0.0009(11) 0.0038(10) 0.0063(11)
C44 0.0268(15) 0.0391(16) 0.0293(15) 0.0070(12) 0.0116(12) 0.0096(12)
C45 0.0400(18) 0.051(2) 0.0287(16) 0.0167(14) 0.0154(14) 0.0214(15)
C46 0.0322(17) 0.080(3) 0.0168(14) 0.0078(15) 0.0026(12) 0.0253(17)
C47 0.0219(15) 0.072(2) 0.0218(15) -0.0091(15) -0.0011(12) 0.0049(15)
C48 0.0193(14) 0.0483(18) 0.0209(14) -0.0020(12) 0.0027(11) 0.0001(12)

loop_
_atom_type_symbol
_atom_type_description
_atom_type_scat_dispersion_real
_atom_type_scat_dispersion_imag
_atom_type_scat_source
C C 0.0033 0.0016 'International Tables Vol C Tables 4.2.6.8 and 6.1.1.4'
H H 0.0000 0.0000 'International Tables Vol C Tables 4.2.6.8 and 6.1.1.4'
N N 0.0061 0.0033 'International Tables Vol C Tables 4.2.6.8 and 6.1.1.4'
Si Si 0.0817 0.0704 'International Tables Vol C Tables 4.2.6.8 and 6.1.1.4'
Bi Bi -4.1077 10.2566 'International Tables Vol C Tables 4.2.6.8 and 6.1.1.4'

loop_
_geom_angle_atom_site_label_1
_geom_angle_atom_site_label_2
_geom_angle_atom_site_label_3
_geom_angle
N4 Bi1 N3 84.48(8)
N4 Bi1 C41 91.65(9)
N3 Bi1 C41 94.63(9)
N1 Bi2 N2 84.88(8)
N1 Bi2 C17 89.81(9)
N2 Bi2 C17 94.91(9)
N1 Si1 C13 107.18(14)
N1 Si1 C11 107.12(14)
C13 Si1 C11 111.61(19)
N1 Si1 C12 116.73(14)
C13 Si1 C12 108.28(19)
C11 Si1 C12 105.99(16)
N2 Si2 C16 113.68(13)
N2 Si2 C15 109.46(12)
C16 Si2 C15 110.36(14)
N2 Si2 C14 106.34(12)
C16 Si2 C14 108.94(14)
C15 Si2 C14 107.83(14)
N3 Si3 C37 106.50(14)
N3 Si3 C35 113.54(14)
C37 Si3 C35 107.66(17)
N3 Si3 C36 110.02(13)
C37 Si3 C36 107.68(16)
C35 Si3 C36 111.14(15)
N4 Si4 C39 115.39(13)
N4 Si4 C38 109.18(13)
C39 Si4 C38 107.54(15)
N4 Si4 C40 106.25(13)
C39 Si4 C40 107.22(16)
C38 Si4 C40 111.30(17)
C1 N1 Si1 121.56(18)
C1 N1 Bi2 114.85(17)
Si1 N1 Bi2 119.55(12)
C9 N2 Si2 122.61(17)
C9 N2 Bi2 116.27(16)
Si2 N2 Bi2 120.86(11)
C25 N3 Si3 123.59(18)
C25 N3 Bi1 116.31(16)
Si3 N3 Bi1 120.10(12)
C33 N4 Si4 119.73(17)
C33 N4 Bi1 114.42(16)
Si4 N4 Bi1 118.52(11)
C2 C1 N1 117.4(2)
C2 C1 C10 118.6(2)
N1 C1 C10 124.0(2)
C1 C2 C3 122.9(3)
C1 C2 H2 118.5
C3 C2 H2 118.5
C4 C3 C2 119.5(3)
C4 C3 H3 120.3
C2 C3 H3 120.3
C3 C4 C5 120.8(3)
C3 C4 H4 119.6
C5 C4 H4 119.6
C4 C5 C6 118.2(3)
C4 C5 C10 120.7(3)
C6 C5 C10 121.0(3)
C7 C6 C5 120.3(3)
C7 C6 H6 119.8
C5 C6 H6 119.8
C6 C7 C8 120.0(3)
C6 C7 H7 120.0
C8 C7 H7 120.0
C9 C8 C7 122.4(3)
C9 C8 H8 118.8
C7 C8 H8 118.8
C8 C9 N2 117.6(2)
C8 C9 C10 119.2(2)
N2 C9 C10 123.2(2)
C5 C10 C9 117.0(2)
C5 C10 C1 117.4(2)
C9 C10 C1 125.6(2)
Si1 C11 H11A 109.5
Si1 C11 H11B 109.5
H11A C11 H11B 109.5
Si1 C11 H11C 109.5
H11A C11 H11C 109.5
H11B C11 H11C 109.5
Si1 C12 H12A 109.5
Si1 C12 H12B 109.5
H12A C12 H12B 109.5
Si1 C12 H12C 109.5
H12A C12 H12C 109.5
H12B C12 H12C 109.5
Si1 C13 H13A 109.5
Si1 C13 H13B 109.5
H13A C13 H13B 109.5
Si1 C13 H13C 109.5
H13A C13 H13C 109.5
H13B C13 H13C 109.5
Si2 C14 H14A 109.5
Si2 C14 H14B 109.5
H14A C14 H14B 109.5
Si2 C14 H14C 109.5
H14A C14 H14C 109.5
H14B C14 H14C 109.5
Si2 C15 H15A 109.5
Si2 C15 H15B 109.5
H15A C15 H15B 109.5
Si2 C15 H15C 109.5
H15A C15 H15C 109.5
H15B C15 H15C 109.5
Si2 C16 H16A 109.5
Si2 C16 H16B 109.5
H16A C16 H16B 109.5
Si2 C16 H16C 109.5
H16A C16 H16C 109.5
H16B C16 H16C 109.5
C18 C17 Bi2 170.2(2)
C17 C18 C19 178.9(3)
C20 C19 C24 119.3(3)
C20 C19 C18 120.3(3)
C24 C19 C18 120.4(3)
C21 C20 C19 119.9(3)
C21 C20 H20 120.0
C19 C20 H20 120.0
C22 C21 C20 120.5(3)
C22 C21 H21 119.8
C20 C21 H21 119.8
C23 C22 C21 119.8(3)
C23 C22 H22 120.1
C21 C22 H22 120.1
C22 C23 C24 121.0(3)
C22 C23 H23 119.5
C24 C23 H23 119.5
C23 C24 C19 119.5(3)
C23 C24 H24 120.3
C19 C24 H24 120.3
C26 C25 N3 119.1(3)
C26 C25 C34 117.8(3)
N3 C25 C34 123.1(2)
C25 C26 C27 122.7(3)
C25 C26 H26 118.7
C27 C26 H26 118.7
C28 C27 C26 120.4(3)
C28 C27 H27 119.8
C26 C27 H27 119.8
C27 C28 C29 120.2(3)
C27 C28 H28 119.9
C29 C28 H28 119.9
C28 C29 C30 119.1(3)
C28 C29 C34 120.9(3)
C30 C29 C34 120.0(3)
C31 C30 C29 121.7(3)
C31 C30 H30 119.2
C29 C30 H30 119.2
C30 C31 C32 119.5(3)
C30 C31 H31 120.2
C32 C31 H31 120.2
C33 C32 C31 122.3(3)
C33 C32 H32 118.9
C31 C32 H32 118.9
C32 C33 N4 115.6(2)
C32 C33 C34 120.2(2)
N4 C33 C34 124.2(2)
C25 C34 C33 125.8(2)
C25 C34 C29 118.0(3)
C33 C34 C29 116.2(2)
Si3 C35 H35A 109.5
Si3 C35 H35B 109.5
H35A C35 H35B 109.5
Si3 C35 H35C 109.5
H35A C35 H35C 109.5
H35B C35 H35C 109.5
Si3 C36 H36A 109.5
Si3 C36 H36B 109.5
H36A C36 H36B 109.5
Si3 C36 H36C 109.5
H36A C36 H36C 109.5
H36B C36 H36C 109.5
Si3 C37 H37A 109.5
Si3 C37 H37B 109.5
H37A C37 H37B 109.5
Si3 C37 H37C 109.5
H37A C37 H37C 109.5
H37B C37 H37C 109.5
Si4 C38 H38A 109.5
Si4 C38 H38B 109.5
H38A C38 H38B 109.5
Si4 C38 H38C 109.5
H38A C38 H38C 109.5
H38B C38 H38C 109.5
Si4 C39 H39A 109.5
Si4 C39 H39B 109.5
H39A C39 H39B 109.5
Si4 C39 H39C 109.5
H39A C39 H39C 109.5
H39B C39 H39C 109.5
Si4 C40 H40A 109.5
Si4 C40 H40B 109.5
H40A C40 H40B 109.5
Si4 C40 H40C 109.5
H40A C40 H40C 109.5
H40B C40 H40C 109.5
C42 C41 Bi1 175.0(2)
C41 C42 C43 178.8(3)
C44 C43 C48 119.0(3)
C44 C43 C42 120.4(3)
C48 C43 C42 120.6(3)
C45 C44 C43 120.0(3)
C45 C44 H44 120.0
C43 C44 H44 120.0
C46 C45 C44 120.6(3)
C46 C45 H45 119.7
C44 C45 H45 119.7
C45 C46 C47 120.0(3)
C45 C46 H46 120.0
C47 C46 H46 120.0
C46 C47 C48 120.4(3)
C46 C47 H47 119.8
C48 C47 H47 119.8
C47 C48 C43 120.0(3)
C47 C48 H48 120.0
C43 C48 H48 120.0

loop_
_geom_bond_atom_site_label_1
_geom_bond_atom_site_label_2
_geom_bond_distance
Bi1 N4 2.139(2)
Bi1 N3 2.162(2)
Bi1 C41 2.211(3)
Bi2 N1 2.142(2)
Bi2 N2 2.145(2)
Bi2 C17 2.212(3)
Si1 N1 1.733(2)
Si1 C13 1.866(3)
Si1 C11 1.866(4)
Si1 C12 1.867(4)
Si2 N2 1.738(2)
Si2 C16 1.869(3)
Si2 C15 1.872(3)
Si2 C14 1.874(3)
Si3 N3 1.738(2)
Si3 C37 1.864(4)
Si3 C35 1.864(3)
Si3 C36 1.873(3)
Si4 N4 1.735(2)
Si4 C39 1.864(3)
Si4 C38 1.867(3)
Si4 C40 1.872(3)
N1 C1 1.418(3)
N2 C9 1.413(3)
N3 C25 1.407(3)
N4 C33 1.422(3)
C1 C2 1.382(4)
C1 C10 1.454(4)
C2 C3 1.401(4)
C2 H2 0.9500
C3 C4 1.365(4)
C3 H3 0.9500
C4 C5 1.409(4)
C4 H4 0.9500
C5 C6 1.417(4)
C5 C10 1.435(4)
C6 C7 1.355(4)
C6 H6 0.9500
C7 C8 1.401(4)
C7 H7 0.9500
C8 C9 1.386(4)
C8 H8 0.9500
C9 C10 1.442(4)
C11 H11A 0.9800
C11 H11B 0.9800
C11 H11C 0.9800
C12 H12A 0.9800
C12 H12B 0.9800
C12 H12C 0.9800
C13 H13A 0.9800
C13 H13B 0.9800
C13 H13C 0.9800
C14 H14A 0.9800
C14 H14B 0.9800
C14 H14C 0.9800
C15 H15A 0.9800
C15 H15B 0.9800
C15 H15C 0.9800
C16 H16A 0.9800
C16 H16B 0.9800
C16 H16C 0.9800
C17 C18 1.202(4)
C18 C19 1.435(4)
C19 C20 1.397(4)
C19 C24 1.401(4)
C20 C21 1.387(4)
C20 H20 0.9500
C21 C22 1.383(5)
C21 H21 0.9500
C22 C23 1.371(5)
C22 H22 0.9500
C23 C24 1.390(4)
C23 H23 0.9500
C24 H24 0.9500
C25 C26 1.393(4)
C25 C34 1.441(4)
C26 C27 1.401(4)
C26 H26 0.9500
C27 C28 1.359(5)
C27 H27 0.9500
C28 C29 1.396(4)
C28 H28 0.9500
C29 C30 1.424(4)
C29 C34 1.447(4)
C30 C31 1.343(5)
C30 H30 0.9500
C31 C32 1.398(4)
C31 H31 0.9500
C32 C33 1.381(4)
C32 H32 0.9500
C33 C34 1.444(4)
C35 H35A 0.9800
C35 H35B 0.9800
C35 H35C 0.9800
C36 H36A 0.9800
C36 H36B 0.9800
C36 H36C 0.9800
C37 H37A 0.9800
C37 H37B 0.9800
C37 H37C 0.9800
C38 H38A 0.9800
C38 H38B 0.9800
C38 H38C 0.9800
C39 H39A 0.9800
C39 H39B 0.9800
C39 H39C 0.9800
C40 H40A 0.9800
C40 H40B 0.9800
C40 H40C 0.9800
C41 C42 1.204(4)
C42 C43 1.446(4)
C43 C44 1.396(4)
C43 C48 1.401(4)
C44 C45 1.390(4)
C44 H44 0.9500
C45 C46 1.373(5)
C45 H45 0.9500
C46 C47 1.382(5)
C46 H46 0.9500
C47 C48 1.388(4)
C47 H47 0.9500
C48 H48 0.9500

loop_
_geom_torsion_atom_site_label_1
_geom_torsion_atom_site_label_2
_geom_torsion_atom_site_label_3
_geom_torsion_atom_site_label_4
_geom_torsion
C13 Si1 N1 C1 -54.0(3)
C11 Si1 N1 C1 -173.9(2)
C12 Si1 N1 C1 67.6(2)
C13 Si1 N1 Bi2 102.3(2)
C11 Si1 N1 Bi2 -17.64(18)
C12 Si1 N1 Bi2 -136.19(15)
N2 Bi2 N1 C1 52.84(18)
C17 Bi2 N1 C1 -42.11(18)
N2 Bi2 N1 Si1 -104.92(13)
C17 Bi2 N1 Si1 160.13(14)
C16 Si2 N2 C9 -85.8(2)
C15 Si2 N2 C9 38.1(2)
C14 Si2 N2 C9 154.3(2)
C16 Si2 N2 Bi2 100.18(16)
C15 Si2 N2 Bi2 -135.90(15)
C14 Si2 N2 Bi2 -19.68(17)
N1 Bi2 N2 C9 -52.64(18)
C17 Bi2 N2 C9 36.73(19)
N1 Bi2 N2 Si2 121.70(14)
C17 Bi2 N2 Si2 -148.93(14)
C37 Si3 N3 C25 -151.3(2)
C35 Si3 N3 C25 90.4(2)
C36 Si3 N3 C25 -34.8(3)
C37 Si3 N3 Bi1 28.73(18)
C35 Si3 N3 Bi1 -89.58(17)
C36 Si3 N3 Bi1 145.15(16)
N4 Bi1 N3 C25 52.64(18)
C41 Bi1 N3 C25 -38.58(19)
N4 Bi1 N3 Si3 -127.36(14)
C41 Bi1 N3 Si3 141.42(14)
C39 Si4 N4 C33 -61.1(2)
C38 Si4 N4 C33 60.1(2)
C40 Si4 N4 C33 -179.7(2)
C39 Si4 N4 Bi1 150.48(14)
C38 Si4 N4 Bi1 -88.31(17)
C40 Si4 N4 Bi1 31.82(17)
N3 Bi1 N4 C33 -53.40(17)
C41 Bi1 N4 C33 41.09(18)
N3 Bi1 N4 Si4 96.66(13)
C41 Bi1 N4 Si4 -168.85(13)
Si1 N1 C1 C2 -59.8(3)
Bi2 N1 C1 C2 142.9(2)
Si1 N1 C1 C10 120.6(2)
Bi2 N1 C1 C10 -36.7(3)
N1 C1 C2 C3 -179.6(3)
C10 C1 C2 C3 0.0(4)
C1 C2 C3 C4 0.3(4)
C2 C3 C4 C5 -0.7(4)
C3 C4 C5 C6 -177.6(3)
C3 C4 C5 C10 0.6(4)
C4 C5 C6 C7 179.1(3)
C10 C5 C6 C7 1.0(4)
C5 C6 C7 C8 0.7(4)
C6 C7 C8 C9 -1.2(4)
C7 C8 C9 N2 179.8(2)
C7 C8 C9 C10 0.0(4)
Si2 N2 C9 C8 40.7(3)
Bi2 N2 C9 C8 -145.1(2)
Si2 N2 C9 C10 -139.5(2)
Bi2 N2 C9 C10 34.7(3)
C4 C5 C10 C9 179.8(2)
C6 C5 C10 C9 -2.1(4)
C4 C5 C10 C1 -0.2(4)
C6 C5 C10 C1 177.9(2)
C8 C9 C10 C5 1.6(3)
N2 C9 C10 C5 -178.2(2)
C8 C9 C10 C1 -178.4(2)
N2 C9 C10 C1 1.8(4)
C2 C1 C10 C5 -0.1(3)
N1 C1 C10 C5 179.5(2)
C2 C1 C10 C9 179.9(2)
N1 C1 C10 C9 -0.5(4)
N1 Bi2 C17 C18 -53.2(13)
N2 Bi2 C17 C18 -138.1(13)
Bi2 C17 C18 C19 146(16)
C17 C18 C19 C20 26(17)
C17 C18 C19 C24 -156(17)
C24 C19 C20 C21 -0.2(4)
C18 C19 C20 C21 178.8(3)
C19 C20 C21 C22 0.3(5)
C20 C21 C22 C23 -0.1(5)
C21 C22 C23 C24 -0.2(5)
C22 C23 C24 C19 0.3(4)
C20 C19 C24 C23 -0.1(4)
C18 C19 C24 C23 -179.1(3)
Si3 N3 C25 C26 -35.2(3)
Bi1 N3 C25 C26 144.8(2)
Si3 N3 C25 C34 146.2(2)
Bi1 N3 C25 C34 -33.8(3)
N3 C25 C26 C27 -177.8(3)
C34 C25 C26 C27 0.9(4)
C25 C26 C27 C28 0.9(5)
C26 C27 C28 C29 -2.3(4)
C27 C28 C29 C30 -176.9(3)
C27 C28 C29 C34 1.9(4)
C28 C29 C30 C31 178.7(3)
C34 C29 C30 C31 -0.2(4)
C29 C30 C31 C32 2.4(4)
C30 C31 C32 C33 -3.5(4)
C31 C32 C33 N4 -177.9(2)
C31 C32 C33 C34 2.1(4)
Si4 N4 C33 C32 68.2(3)
Bi1 N4 C33 C32 -142.12(19)
Si4 N4 C33 C34 -111.8(2)
Bi1 N4 C33 C34 37.8(3)
C26 C25 C34 C33 178.6(2)
N3 C25 C34 C33 -2.7(4)
C26 C25 C34 C29 -1.2(4)
N3 C25 C34 C29 177.4(2)
C32 C33 C34 C25 -179.7(2)
N4 C33 C34 C25 0.4(4)
C32 C33 C34 C29 0.2(4)
N4 C33 C34 C29 -179.8(2)
C28 C29 C34 C25 -0.1(4)
C30 C29 C34 C25 178.7(2)
C28 C29 C34 C33 -180.0(2)
C30 C29 C34 C33 -1.1(4)
N4 Bi1 C41 C42 97(3)
N3 Bi1 C41 C42 -178(100)
Bi1 C41 C42 C43 -138(13)
C41 C42 C43 C44 94(15)
C41 C42 C43 C48 -86(15)
C48 C43 C44 C45 -0.5(4)
C42 C43 C44 C45 179.3(3)
C43 C44 C45 C46 0.6(4)
C44 C45 C46 C47 0.0(5)
C45 C46 C47 C48 -0.5(5)
C46 C47 C48 C43 0.5(5)
C44 C43 C48 C47 0.0(4)
C42 C43 C48 C47 -179.8(3)
